data_4072859
loop_
_publ_author_name
'Young, Kenneth J. H.'
'Mironov, Oleg A.'
'Periana, Roy A.'

_publ_section_title
;
 Stoichiometric Oxy Functionalization and CH Activation Studies of
 Cyclometalated Iridium(III) 6-Phenyl-2,2&#x2018;-Bipyridine Hydrocarbyl
 Complexes
;
_journal_issue 9
_journal_name_full Organometallics
_journal_page_first 2137
_journal_paper_doi 10.1021/om0611002
_journal_volume 26
_journal_year 2007
_chemical_formula_sum 'C36 H38 F3 Ir N4 O4 S'
_chemical_formula_weight 871.96
_chemical_name_systematic
; 
 ? 
;
_space_group_IT_number 2
_symmetry_cell_setting triclinic
_symmetry_space_group_name_Hall '-P 1'
_symmetry_space_group_name_H-M 'P -1'
_atom_sites_solution_hydrogens geom
_atom_sites_solution_primary direct
_atom_sites_solution_secondary difmap
_audit_creation_method SHELXL-97
_cell_angle_alpha 86.994(3)
_cell_angle_beta 89.132(3)
_cell_angle_gamma 84.163(4)
_cell_formula_units_Z 4
_cell_length_a 12.9280(10)
_cell_length_b 13.4923(10)
_cell_length_c 25.1607(17)
_cell_measurement_reflns_used 3178
_cell_measurement_temperature 143(2)
_cell_measurement_theta_max 27.46
_cell_measurement_theta_min 2.43
_cell_volume 4359.8(6)
_computing_cell_refinement 'Bruker SMART'
_computing_data_collection 'Bruker SMART'
_computing_data_reduction 'Bruker SAINT'
_computing_molecular_graphics 'Bruker SHELXTL'
_computing_publication_material 'Bruker SHELXTL'
_computing_structure_refinement 'SHELXL-97 (Sheldrick, 1997)'
_computing_structure_solution 'SHELXS-97 (Sheldrick, 1990)'
_diffrn_ambient_temperature 143(2)
_diffrn_measured_fraction_theta_full 0.936
_diffrn_measured_fraction_theta_max 0.936
_diffrn_measurement_device_type 'CCD area detector'
_diffrn_measurement_method 'phi and omega scans'
_diffrn_radiation_monochromator graphite
_diffrn_radiation_source 'fine-focus sealed tube'
_diffrn_radiation_type MoK\a
_diffrn_radiation_wavelength 0.71073
_diffrn_reflns_av_R_equivalents 0.0296
_diffrn_reflns_av_sigmaI/netI 0.0747
_diffrn_reflns_limit_h_max 14
_diffrn_reflns_limit_h_min -16
_diffrn_reflns_limit_k_max 16
_diffrn_reflns_limit_k_min -17
_diffrn_reflns_limit_l_max 29
_diffrn_reflns_limit_l_min -31
_diffrn_reflns_number 26453
_diffrn_reflns_theta_full 27.52
_diffrn_reflns_theta_max 27.52
_diffrn_reflns_theta_min 1.52
_exptl_absorpt_coefficient_mu 3.159
_exptl_absorpt_correction_type none
_exptl_crystal_colour orange
_exptl_crystal_density_diffrn 1.328
_exptl_crystal_density_meas 0
_exptl_crystal_density_method 'not measured'
_exptl_crystal_description prism
_exptl_crystal_F_000 1736
_exptl_crystal_size_max 0.40
_exptl_crystal_size_mid 0.30
_exptl_crystal_size_min 0.15
_refine_diff_density_max 3.491
_refine_diff_density_min -2.064
_refine_diff_density_rms 0.257
_refine_ls_extinction_method none
_refine_ls_goodness_of_fit_ref 1.089
_refine_ls_hydrogen_treatment constr
_refine_ls_matrix_type full
_refine_ls_number_parameters 882
_refine_ls_number_reflns 18813
_refine_ls_number_restraints 0
_refine_ls_restrained_S_all 1.089
_refine_ls_R_factor_all 0.0948
_refine_ls_R_factor_gt 0.0661
_refine_ls_shift/su_max 0.005
_refine_ls_shift/su_mean 0.000
_refine_ls_structure_factor_coef Fsqd
_refine_ls_weighting_details 'calc w=1/[\s^2^(Fo^2^)+(0.1264P)^2^+0.0000P] where P=(Fo^2^+2Fc^2^)/3'
_refine_ls_weighting_scheme calc
_refine_ls_wR_factor_gt 0.2116
_refine_ls_wR_factor_ref 0.2311
_reflns_number_gt 11718
_reflns_number_total 18813
_reflns_threshold_expression >2sigma(I)
_cod_data_source_file om0611002si20070309_034119.cif
_cod_data_source_block irncotfm
_cod_depositor_comments
;
The following automatic conversions were performed:

'_symmetry_cell_setting' value 'Triclinic' changed to 'triclinic'
according to /home/saulius/struct/CIF-dictionaries/cif_core.dic
dictionary named 'cif_core.dic' version 2.4.1 from 2010-06-29.

Automatic conversion script
Id: cif_fix_values 1715 2011-07-08 13:25:40Z adriana 
;
_cod_original_sg_symbol_H-M P-1
_cod_database_code 4072859

loop_
_symmetry_equiv_pos_as_xyz
'x, y, z'
'-x, -y, -z'

loop_
_atom_site_label
_atom_site_type_symbol
_atom_site_fract_x
_atom_site_fract_y
_atom_site_fract_z
_atom_site_U_iso_or_equiv
_atom_site_adp_type
_atom_site_occupancy
_atom_site_symmetry_multiplicity
_atom_site_calc_flag
_atom_site_refinement_flags
Ir1 Ir 0.44435(3) 0.67727(2) 0.087211(13) 0.02561(13) Uani 1 1 d .
Ir2 Ir 1.06226(3) 0.82377(2) 0.418642(13) 0.02695(13) Uani 1 1 d .
S2 S 1.2323(2) 0.62092(19) 0.41701(10) 0.0366(6) Uani 1 1 d .
S1 S 0.27798(19) 0.88353(18) 0.09278(10) 0.0346(6) Uani 1 1 d .
F1 F 0.0915(6) 0.8472(7) 0.1201(4) 0.095(3) Uani 1 1 d .
F2 F 0.1088(6) 0.8873(7) 0.0367(4) 0.083(3) Uani 1 1 d .
F3 F 0.1060(6) 0.9986(6) 0.0973(4) 0.086(3) Uani 1 1 d .
F4 F 1.4236(6) 0.6567(6) 0.3992(4) 0.085(3) Uani 1 1 d .
F5 F 1.3928(6) 0.6163(7) 0.4795(4) 0.087(3) Uani 1 1 d .
F6 F 1.4056(7) 0.5068(7) 0.4196(4) 0.094(3) Uiso 1 1 d .
O1 O 0.2966(5) 0.7794(5) 0.0789(3) 0.0360(16) Uani 1 1 d .
O2 O 0.2956(6) 0.9000(5) 0.1480(3) 0.0469(19) Uani 1 1 d .
O3 O 0.3187(6) 0.9547(5) 0.0547(3) 0.0460(19) Uani 1 1 d .
O4 O 1.2144(6) 0.7265(6) 0.4309(3) 0.0487(19) Uani 1 1 d .
O5 O 1.1865(6) 0.5516(5) 0.4531(3) 0.049(2) Uani 1 1 d .
O6 O 1.2253(6) 0.6057(6) 0.3614(3) 0.050(2) Uani 1 1 d .
N1 N 0.4876(6) 0.7189(5) 0.0116(3) 0.0267(16) Uani 1 1 d .
N2 N 0.5307(6) 0.7973(6) 0.0993(3) 0.0278(17) Uani 1 1 d .
N3 N 0.4178(6) 0.6302(6) 0.1640(3) 0.0316(18) Uani 1 1 d .
N4 N 0.6531(6) 0.4619(5) 0.1628(3) 0.0286(17) Uani 1 1 d .
N5 N 1.0135(6) 0.7788(5) 0.4919(3) 0.0263(17) Uani 1 1 d .
N6 N 0.9780(6) 0.7021(6) 0.4012(3) 0.0316(18) Uani 1 1 d .
N7 N 1.0961(7) 0.8756(6) 0.3430(3) 0.039(2) Uani 1 1 d .
N8 N 0.8614(6) 1.0403(6) 0.3386(3) 0.0308(18) Uani 1 1 d .
C1 C 0.4646(8) 0.6723(7) -0.0315(4) 0.032(2) Uani 1 1 d .
H1 H 0.4155 0.6245 -0.0282 0.039 Uiso 1 1 calc R
C2 C 0.5089(8) 0.6904(7) -0.0805(4) 0.033(2) Uani 1 1 d .
H2 H 0.4921 0.6538 -0.1098 0.039 Uiso 1 1 calc R
C3 C 0.5780(7) 0.7617(7) -0.0872(4) 0.032(2) Uani 1 1 d .
C4 C 0.5954(7) 0.8156(7) -0.0428(3) 0.029(2) Uani 1 1 d .
H4 H 0.6372 0.8695 -0.0462 0.034 Uiso 1 1 calc R
C5 C 0.5524(7) 0.7910(6) 0.0055(3) 0.027(2) Uani 1 1 d .
C6 C 0.5766(7) 0.8368(7) 0.0545(3) 0.027(2) Uani 1 1 d .
C7 C 0.6432(7) 0.9107(7) 0.0578(4) 0.031(2) Uani 1 1 d .
H7 H 0.6721 0.9380 0.0261 0.037 Uiso 1 1 calc R
C8 C 0.6687(7) 0.9457(7) 0.1066(4) 0.033(2) Uani 1 1 d .
C9 C 0.6215(8) 0.9045(8) 0.1508(4) 0.037(2) Uani 1 1 d .
H9 H 0.6358 0.9266 0.1849 0.045 Uiso 1 1 calc R
C10 C 0.5534(8) 0.8315(7) 0.1470(3) 0.032(2) Uani 1 1 d .
H10 H 0.5223 0.8052 0.1784 0.038 Uiso 1 1 calc R
C11 C 0.6336(8) 0.7853(8) -0.1415(4) 0.037(2) Uani 1 1 d .
C12 C 0.6227(10) 0.7003(9) -0.1802(4) 0.052(3) Uani 1 1 d .
H12A H 0.6572 0.7159 -0.2141 0.078 Uiso 1 1 calc R
H12B H 0.5489 0.6947 -0.1863 0.078 Uiso 1 1 calc R
H12C H 0.6553 0.6370 -0.1644 0.078 Uiso 1 1 calc R
C13 C 0.5811(10) 0.8832(9) -0.1662(5) 0.059(4) Uani 1 1 d .
H13A H 0.5978 0.9387 -0.1453 0.088 Uiso 1 1 calc R
H13B H 0.5056 0.8807 -0.1662 0.088 Uiso 1 1 calc R
H13C H 0.6062 0.8930 -0.2028 0.088 Uiso 1 1 calc R
C14 C 0.7462(9) 0.7932(12) -0.1331(5) 0.065(4) Uani 1 1 d .
H14A H 0.7541 0.8447 -0.1078 0.098 Uiso 1 1 calc R
H14B H 0.7791 0.8112 -0.1671 0.098 Uiso 1 1 calc R
H14C H 0.7794 0.7290 -0.1189 0.098 Uiso 1 1 calc R
C15 C 0.7460(9) 1.0220(8) 0.1102(5) 0.044(3) Uani 1 1 d .
C16 C 0.7021(10) 1.1206(8) 0.0767(5) 0.060(3) Uani 1 1 d .
H16A H 0.6322 1.1431 0.0896 0.091 Uiso 1 1 calc R
H16B H 0.6990 1.1064 0.0390 0.091 Uiso 1 1 calc R
H16C H 0.7481 1.1730 0.0809 0.091 Uiso 1 1 calc R
C17 C 0.8486(8) 0.9836(10) 0.0854(6) 0.064(4) Uani 1 1 d .
H17A H 0.8950 1.0368 0.0833 0.097 Uiso 1 1 calc R
H17B H 0.8367 0.9624 0.0495 0.097 Uiso 1 1 calc R
H17C H 0.8806 0.9268 0.1073 0.097 Uiso 1 1 calc R
C18 C 0.7520(15) 1.0563(14) 0.1645(6) 0.119(8) Uani 1 1 d .
H18A H 0.7584 0.9985 0.1899 0.179 Uiso 1 1 calc R
H18B H 0.6887 1.0996 0.1725 0.179 Uiso 1 1 calc R
H18C H 0.8127 1.0937 0.1672 0.179 Uiso 1 1 calc R
C19 C 0.3366(8) 0.6601(7) 0.1946(4) 0.039(2) Uani 1 1 d .
H19 H 0.2856 0.7097 0.1804 0.047 Uiso 1 1 calc R
C20 C 0.3236(10) 0.6230(8) 0.2451(4) 0.046(3) Uani 1 1 d .
H20 H 0.2633 0.6443 0.2651 0.056 Uiso 1 1 calc R
C21 C 0.3997(9) 0.5534(8) 0.2671(4) 0.046(3) Uani 1 1 d .
H21 H 0.3933 0.5291 0.3030 0.055 Uiso 1 1 calc R
C22 C 0.4843(8) 0.5197(7) 0.2368(3) 0.034(2) Uani 1 1 d .
H22 H 0.5365 0.4710 0.2508 0.040 Uiso 1 1 calc R
C23 C 0.4905(7) 0.5591(7) 0.1854(3) 0.028(2) Uani 1 1 d .
C24 C 0.5780(7) 0.5294(7) 0.1475(3) 0.0266(19) Uani 1 1 d .
C25 C 0.7304(7) 0.4385(7) 0.1278(4) 0.029(2) Uani 1 1 d .
C26 C 0.7310(7) 0.4875(7) 0.0776(4) 0.032(2) Uani 1 1 d .
H26 H 0.7875 0.4719 0.0539 0.038 Uiso 1 1 calc R
C27 C 0.6517(7) 0.5576(7) 0.0618(4) 0.032(2) Uani 1 1 d .
H27 H 0.6521 0.5887 0.0270 0.038 Uiso 1 1 calc R
C28 C 0.5710(7) 0.5825(7) 0.0969(3) 0.029(2) Uani 1 1 d .
C29 C 0.8138(7) 0.3607(7) 0.1464(4) 0.033(2) Uani 1 1 d .
C30 C 0.8228(8) 0.3321(8) 0.2001(4) 0.043(3) Uani 1 1 d .
H30 H 0.7734 0.3602 0.2248 0.051 Uiso 1 1 calc R
C31 C 0.9029(9) 0.2635(9) 0.2179(5) 0.050(3) Uani 1 1 d .
H31 H 0.9073 0.2453 0.2549 0.060 Uiso 1 1 calc R
C32 C 0.9761(8) 0.2208(9) 0.1839(5) 0.050(3) Uani 1 1 d .
H32 H 1.0320 0.1750 0.1967 0.060 Uiso 1 1 calc R
C33 C 0.9654(8) 0.2472(8) 0.1297(5) 0.047(3) Uani 1 1 d .
H33 H 1.0134 0.2172 0.1049 0.056 Uiso 1 1 calc R
C34 C 0.8860(8) 0.3162(8) 0.1120(5) 0.046(3) Uani 1 1 d .
H34 H 0.8809 0.3336 0.0750 0.056 Uiso 1 1 calc R
C35 C 0.1381(9) 0.9066(10) 0.0867(7) 0.064(4) Uani 1 1 d .
C36 C 0.3558(8) 0.5650(8) 0.0678(4) 0.040(2) Uani 1 1 d .
H36A H 0.3934 0.5236 0.0415 0.060 Uiso 1 1 calc R
H36B H 0.2895 0.5947 0.0528 0.060 Uiso 1 1 calc R
H36C H 0.3424 0.5236 0.0998 0.060 Uiso 1 1 calc R
C37 C 1.0297(8) 0.8241(7) 0.5371(4) 0.033(2) Uani 1 1 d .
H37 H 1.0786 0.8721 0.5365 0.040 Uiso 1 1 calc R
C38 C 0.9786(8) 0.8038(7) 0.5839(4) 0.036(2) Uani 1 1 d .
H38 H 0.9905 0.8402 0.6141 0.043 Uiso 1 1 calc R
C39 C 0.9094(7) 0.7308(7) 0.5881(4) 0.030(2) Uani 1 1 d .
C40 C 0.8959(7) 0.6810(7) 0.5424(3) 0.0256(19) Uani 1 1 d .
H40 H 0.8515 0.6290 0.5433 0.031 Uiso 1 1 calc R
C41 C 0.9480(7) 0.7068(7) 0.4941(3) 0.027(2) Uani 1 1 d .
C42 C 0.9297(7) 0.6627(6) 0.4432(3) 0.028(2) Uani 1 1 d .
C43 C 0.8633(7) 0.5895(6) 0.4367(3) 0.0270(19) Uani 1 1 d .
H43 H 0.8303 0.5613 0.4671 0.032 Uiso 1 1 calc R
C44 C 0.8442(7) 0.5566(7) 0.3864(4) 0.030(2) Uani 1 1 d .
C45 C 0.8968(8) 0.5963(7) 0.3448(4) 0.036(2) Uani 1 1 d .
H45 H 0.8874 0.5747 0.3100 0.043 Uiso 1 1 calc R
C46 C 0.9642(8) 0.6679(7) 0.3524(4) 0.035(2) Uani 1 1 d .
H46 H 1.0014 0.6934 0.3228 0.042 Uiso 1 1 calc R
C47 C 0.8520(8) 0.7080(8) 0.6387(4) 0.041(3) Uani 1 1 d .
C48 C 0.8576(11) 0.7874(11) 0.6786(4) 0.069(4) Uani 1 1 d .
H48A H 0.9297 0.7882 0.6898 0.104 Uiso 1 1 calc R
H48B H 0.8139 0.7728 0.7096 0.104 Uiso 1 1 calc R
H48C H 0.8327 0.8528 0.6621 0.104 Uiso 1 1 calc R
C49 C 0.9034(11) 0.6037(10) 0.6624(5) 0.071(4) Uani 1 1 d .
H49A H 0.8889 0.5510 0.6391 0.106 Uiso 1 1 calc R
H49B H 0.8744 0.5901 0.6980 0.106 Uiso 1 1 calc R
H49C H 0.9788 0.6056 0.6649 0.106 Uiso 1 1 calc R
C50 C 0.7398(10) 0.6966(13) 0.6266(5) 0.077(5) Uani 1 1 d .
H50A H 0.7035 0.7620 0.6165 0.115 Uiso 1 1 calc R
H50B H 0.7062 0.6681 0.6582 0.115 Uiso 1 1 calc R
H50C H 0.7369 0.6521 0.5972 0.115 Uiso 1 1 calc R
C51 C 0.7683(8) 0.4794(8) 0.3807(4) 0.039(2) Uani 1 1 d .
C52 C 0.8057(10) 0.3830(8) 0.4126(5) 0.060(3) Uani 1 1 d .
H52A H 0.7574 0.3329 0.4078 0.090 Uiso 1 1 calc R
H52B H 0.8087 0.3965 0.4504 0.090 Uiso 1 1 calc R
H52C H 0.8752 0.3581 0.4000 0.090 Uiso 1 1 calc R
C53 C 0.7620(12) 0.4546(12) 0.3228(5) 0.085(5) Uani 1 1 d .
H53A H 0.8319 0.4336 0.3093 0.127 Uiso 1 1 calc R
H53B H 0.7325 0.5137 0.3019 0.127 Uiso 1 1 calc R
H53C H 0.7177 0.4005 0.3198 0.127 Uiso 1 1 calc R
C54 C 0.6614(9) 0.5158(9) 0.4029(5) 0.055(3) Uani 1 1 d .
H54A H 0.6372 0.5805 0.3854 0.083 Uiso 1 1 calc R
H54B H 0.6662 0.5229 0.4413 0.083 Uiso 1 1 calc R
H54C H 0.6122 0.4674 0.3961 0.083 Uiso 1 1 calc R
C55 C 1.1801(9) 0.8448(7) 0.3151(4) 0.048(3) Uani 1 1 d .
H55 H 1.2291 0.7948 0.3306 0.057 Uiso 1 1 calc R
C56 C 1.1984(12) 0.8826(10) 0.2652(6) 0.080(5) Uani 1 1 d .
H56 H 1.2589 0.8587 0.2459 0.096 Uiso 1 1 calc R
C57 C 1.1281(11) 0.9564(9) 0.2425(5) 0.068(4) Uani 1 1 d .
H57 H 1.1399 0.9856 0.2081 0.082 Uiso 1 1 calc R
C58 C 1.0400(10) 0.9863(8) 0.2717(4) 0.052(3) Uani 1 1 d .
H58 H 0.9884 1.0349 0.2571 0.063 Uiso 1 1 calc R
C59 C 1.0286(8) 0.9452(7) 0.3214(4) 0.038(2) Uani 1 1 d .
C60 C 0.9348(8) 0.9718(7) 0.3562(4) 0.036(2) Uani 1 1 d .
C61 C 0.7791(8) 1.0621(7) 0.3711(4) 0.032(2) Uani 1 1 d .
C62 C 0.7683(8) 1.0067(7) 0.4195(4) 0.033(2) Uani 1 1 d .
H62 H 0.7066 1.0173 0.4403 0.039 Uiso 1 1 calc R
C63 C 0.8473(7) 0.9371(7) 0.4365(3) 0.031(2) Uani 1 1 d .
H63 H 0.8408 0.9020 0.4699 0.037 Uiso 1 1 calc R
C64 C 0.9375(7) 0.9167(7) 0.4056(3) 0.027(2) Uani 1 1 d .
C65 C 0.6957(7) 1.1396(7) 0.3511(4) 0.034(2) Uani 1 1 d .
C66 C 0.6867(8) 1.1651(8) 0.2980(4) 0.041(2) Uani 1 1 d .
H66 H 0.7349 1.1333 0.2738 0.049 Uiso 1 1 calc R
C67 C 0.6112(9) 1.2342(9) 0.2786(5) 0.048(3) Uani 1 1 d .
H67 H 0.6079 1.2521 0.2416 0.058 Uiso 1 1 calc R
C68 C 0.5379(9) 1.2790(9) 0.3141(5) 0.052(3) Uani 1 1 d .
H68 H 0.4831 1.3256 0.3009 0.063 Uiso 1 1 calc R
C69 C 0.5451(9) 1.2558(9) 0.3681(5) 0.054(3) Uani 1 1 d .
H69 H 0.4969 1.2873 0.3923 0.065 Uiso 1 1 calc R
C70 C 0.6241(8) 1.1857(7) 0.3861(4) 0.038(2) Uani 1 1 d .
H70 H 0.6295 1.1688 0.4232 0.046 Uiso 1 1 calc R
C71 C 1.3710(10) 0.6016(9) 0.4293(7) 0.065(4) Uani 1 1 d .
C72 C 1.1458(8) 0.9354(7) 0.4426(4) 0.038(2) Uani 1 1 d .
H72A H 1.1654 0.9762 0.4115 0.057 Uiso 1 1 calc R
H72B H 1.2087 0.9056 0.4610 0.057 Uiso 1 1 calc R
H72C H 1.1031 0.9773 0.4669 0.057 Uiso 1 1 calc R
O7 O 0.7518(8) 0.8616(8) 0.2889(4) 0.088(3) Uiso 1 1 d .
O8 O 0.5822(8) 0.7392(8) 0.2956(4) 0.095(3) Uiso 1 1 d .

loop_
_atom_site_aniso_label
_atom_site_aniso_U_11
_atom_site_aniso_U_22
_atom_site_aniso_U_33
_atom_site_aniso_U_23
_atom_site_aniso_U_13
_atom_site_aniso_U_12
Ir1 0.0325(2) 0.0220(2) 0.0218(2) 0.00012(14) -0.00188(15) -0.00022(16)
Ir2 0.0319(2) 0.0219(2) 0.0265(2) -0.00044(14) 0.00098(16) -0.00097(16)
S2 0.0361(14) 0.0294(14) 0.0414(14) 0.0053(10) 0.0071(11) 0.0051(11)
S1 0.0346(14) 0.0310(14) 0.0353(13) 0.0074(10) 0.0051(10) 0.0054(11)
F1 0.045(5) 0.081(6) 0.155(9) 0.016(6) 0.036(5) 0.001(4)
F2 0.050(5) 0.078(6) 0.117(8) 0.014(5) -0.022(5) 0.000(4)
F3 0.052(5) 0.049(5) 0.152(9) -0.006(5) 0.008(5) 0.019(4)
F4 0.047(5) 0.080(6) 0.126(8) 0.011(5) 0.035(5) -0.006(4)
F5 0.056(5) 0.108(7) 0.094(7) 0.020(6) -0.032(5) 0.002(5)
O1 0.033(4) 0.032(4) 0.043(4) -0.005(3) -0.007(3) 0.002(3)
O2 0.062(5) 0.040(4) 0.037(4) -0.006(3) 0.009(4) 0.005(4)
O3 0.056(5) 0.046(5) 0.034(4) 0.012(3) -0.007(3) -0.004(4)
O4 0.050(5) 0.042(5) 0.051(5) -0.001(4) 0.002(4) 0.009(4)
O5 0.055(5) 0.042(5) 0.048(5) 0.013(3) 0.008(4) -0.006(4)
O6 0.073(6) 0.045(5) 0.032(4) 0.001(3) 0.014(4) -0.008(4)
N1 0.029(4) 0.023(4) 0.027(4) -0.001(3) 0.001(3) 0.002(3)
N2 0.033(4) 0.033(5) 0.017(4) -0.004(3) -0.010(3) -0.001(3)
N3 0.035(5) 0.019(4) 0.040(5) -0.004(3) 0.007(4) -0.001(3)
N4 0.036(4) 0.026(4) 0.024(4) -0.001(3) -0.006(3) 0.000(3)
N5 0.032(4) 0.020(4) 0.026(4) 0.002(3) -0.007(3) 0.001(3)
N6 0.028(4) 0.025(4) 0.040(5) -0.001(3) -0.002(3) 0.006(3)
N7 0.051(6) 0.030(5) 0.035(5) 0.003(4) 0.020(4) 0.000(4)
N8 0.032(4) 0.038(5) 0.022(4) 0.001(3) -0.002(3) -0.003(4)
C1 0.039(6) 0.028(5) 0.031(5) -0.001(4) -0.005(4) -0.006(4)
C2 0.044(6) 0.031(5) 0.024(5) -0.003(4) -0.008(4) -0.004(4)
C3 0.035(5) 0.028(5) 0.031(5) -0.007(4) -0.008(4) 0.005(4)
C4 0.032(5) 0.025(5) 0.029(5) -0.001(4) -0.005(4) -0.002(4)
C5 0.033(5) 0.021(5) 0.025(5) -0.004(3) 0.002(4) 0.003(4)
C6 0.028(5) 0.030(5) 0.023(4) 0.002(4) -0.008(4) -0.003(4)
C7 0.038(5) 0.029(5) 0.025(5) -0.002(4) -0.002(4) -0.004(4)
C8 0.027(5) 0.030(5) 0.042(6) -0.005(4) -0.004(4) -0.004(4)
C9 0.050(6) 0.043(6) 0.019(5) -0.006(4) -0.024(4) 0.004(5)
C10 0.044(6) 0.032(5) 0.019(4) -0.006(4) -0.004(4) 0.008(4)
C11 0.051(6) 0.036(6) 0.024(5) 0.002(4) -0.001(4) 0.002(5)
C12 0.072(8) 0.054(8) 0.030(6) -0.005(5) 0.005(5) -0.001(6)
C13 0.079(9) 0.043(7) 0.049(7) 0.015(6) 0.014(6) 0.003(6)
C14 0.036(7) 0.110(12) 0.051(8) -0.013(7) 0.013(6) -0.006(7)
C15 0.044(6) 0.037(6) 0.053(7) -0.006(5) -0.012(5) -0.013(5)
C16 0.067(9) 0.034(7) 0.081(10) 0.000(6) -0.016(7) -0.010(6)
C17 0.034(7) 0.068(9) 0.093(10) -0.017(8) -0.015(6) -0.006(6)
C18 0.169(18) 0.128(16) 0.081(12) -0.035(11) -0.044(12) -0.089(15)
C19 0.047(6) 0.031(6) 0.037(6) 0.003(4) 0.009(5) 0.004(5)
C20 0.066(8) 0.032(6) 0.037(6) 0.005(4) 0.020(5) 0.008(5)
C21 0.071(8) 0.041(6) 0.023(5) 0.007(4) 0.004(5) 0.003(6)
C22 0.043(6) 0.040(6) 0.016(4) 0.002(4) 0.000(4) 0.002(5)
C23 0.032(5) 0.030(5) 0.023(4) -0.001(4) -0.006(4) -0.005(4)
C24 0.031(5) 0.027(5) 0.020(4) 0.000(3) -0.007(4) 0.001(4)
C25 0.025(5) 0.030(5) 0.032(5) 0.002(4) -0.006(4) -0.007(4)
C26 0.031(5) 0.040(6) 0.024(5) -0.004(4) -0.001(4) -0.004(4)
C27 0.040(6) 0.031(5) 0.024(5) 0.000(4) 0.001(4) -0.003(4)
C28 0.041(6) 0.025(5) 0.020(4) 0.004(3) -0.002(4) 0.005(4)
C29 0.032(5) 0.026(5) 0.041(6) -0.001(4) -0.008(4) -0.002(4)
C30 0.047(6) 0.041(6) 0.041(6) 0.002(5) -0.014(5) -0.005(5)
C31 0.042(7) 0.061(8) 0.044(7) 0.012(6) -0.020(5) -0.002(6)
C32 0.029(6) 0.054(8) 0.063(8) 0.023(6) -0.008(5) 0.006(5)
C33 0.035(6) 0.049(7) 0.053(7) 0.012(5) 0.000(5) 0.004(5)
C34 0.041(6) 0.047(7) 0.048(7) 0.006(5) 0.003(5) 0.004(5)
C35 0.033(7) 0.052(9) 0.104(12) 0.008(8) 0.017(7) 0.008(6)
C36 0.038(6) 0.044(7) 0.038(6) 0.009(5) -0.002(5) -0.008(5)
C37 0.045(6) 0.022(5) 0.033(5) -0.006(4) -0.009(4) -0.002(4)
C38 0.048(6) 0.027(5) 0.033(5) -0.015(4) -0.009(4) 0.003(4)
C39 0.034(5) 0.028(5) 0.027(5) -0.003(4) -0.001(4) 0.005(4)
C40 0.030(5) 0.029(5) 0.017(4) 0.001(3) -0.004(3) 0.001(4)
C41 0.030(5) 0.024(5) 0.026(5) 0.002(4) -0.008(4) -0.002(4)
C42 0.040(6) 0.017(5) 0.026(5) -0.001(3) -0.002(4) 0.003(4)
C43 0.030(5) 0.024(5) 0.026(5) 0.000(4) 0.001(4) -0.001(4)
C44 0.037(5) 0.030(5) 0.023(5) -0.005(4) -0.011(4) 0.000(4)
C45 0.045(6) 0.035(6) 0.028(5) -0.011(4) -0.004(4) 0.001(5)
C46 0.048(6) 0.032(6) 0.024(5) 0.001(4) 0.002(4) 0.000(5)
C47 0.045(6) 0.054(7) 0.024(5) -0.005(4) 0.001(4) 0.002(5)
C48 0.090(11) 0.099(11) 0.022(6) -0.016(6) 0.009(6) -0.019(9)
C49 0.083(10) 0.087(11) 0.036(7) 0.024(7) -0.003(6) 0.015(8)
C50 0.055(8) 0.140(15) 0.037(7) -0.017(8) 0.007(6) -0.015(9)
C51 0.039(6) 0.044(6) 0.036(6) -0.016(5) -0.015(4) 0.001(5)
C52 0.058(8) 0.038(7) 0.086(10) -0.012(6) -0.018(7) -0.005(6)
C53 0.096(12) 0.103(13) 0.063(9) -0.046(9) -0.015(8) -0.024(10)
C54 0.047(7) 0.051(8) 0.067(8) -0.013(6) -0.009(6) 0.000(6)
C55 0.058(7) 0.026(6) 0.056(7) 0.001(5) 0.031(6) 0.008(5)
C56 0.103(12) 0.049(8) 0.077(10) 0.018(7) 0.060(9) 0.032(8)
C57 0.099(11) 0.040(7) 0.057(8) 0.020(6) 0.047(8) 0.018(7)
C58 0.068(8) 0.037(7) 0.047(7) 0.003(5) 0.017(6) 0.012(6)
C59 0.052(7) 0.025(5) 0.036(6) 0.003(4) 0.015(5) 0.002(5)
C60 0.054(7) 0.027(5) 0.025(5) 0.000(4) 0.012(4) 0.001(5)
C61 0.048(6) 0.024(5) 0.022(5) -0.002(4) -0.008(4) 0.004(4)
C62 0.037(6) 0.033(6) 0.028(5) -0.003(4) 0.000(4) 0.000(4)
C63 0.042(6) 0.032(5) 0.017(4) 0.000(4) -0.008(4) -0.002(4)
C64 0.041(5) 0.027(5) 0.015(4) -0.001(3) -0.009(4) -0.008(4)
C65 0.035(5) 0.036(6) 0.030(5) 0.005(4) -0.015(4) -0.004(4)
C66 0.043(6) 0.047(7) 0.032(5) 0.005(4) -0.009(5) 0.000(5)
C67 0.048(7) 0.053(7) 0.041(6) 0.014(5) -0.007(5) -0.002(6)
C68 0.039(7) 0.044(7) 0.071(9) 0.022(6) -0.011(6) -0.001(5)
C69 0.046(7) 0.047(7) 0.064(8) 0.014(6) 0.006(6) 0.008(6)
C70 0.047(6) 0.031(6) 0.034(5) 0.002(4) 0.000(5) 0.006(5)
C71 0.041(7) 0.037(7) 0.114(13) 0.016(7) 0.015(8) 0.006(6)
C72 0.043(6) 0.031(6) 0.041(6) 0.006(4) -0.004(5) -0.012(5)

loop_
_atom_type_symbol
_atom_type_description
_atom_type_scat_dispersion_real
_atom_type_scat_dispersion_imag
_atom_type_scat_source
C C 0.0033 0.0016 'International Tables Vol C Tables 4.2.6.8 and 6.1.1.4'
H H 0.0000 0.0000 'International Tables Vol C Tables 4.2.6.8 and 6.1.1.4'
N N 0.0061 0.0033 'International Tables Vol C Tables 4.2.6.8 and 6.1.1.4'
O O 0.0106 0.0060 'International Tables Vol C Tables 4.2.6.8 and 6.1.1.4'
F F 0.0171 0.0103 'International Tables Vol C Tables 4.2.6.8 and 6.1.1.4'
S S 0.1246 0.1234 'International Tables Vol C Tables 4.2.6.8 and 6.1.1.4'
Ir Ir -1.4442 7.9887 'International Tables Vol C Tables 4.2.6.8 and 6.1.1.4'

loop_
_geom_angle_atom_site_label_1
_geom_angle_atom_site_label_2
_geom_angle_atom_site_label_3
_geom_angle
C28 Ir1 N3 81.9(3)
C28 Ir1 N1 92.2(3)
N3 Ir1 N1 173.7(3)
C28 Ir1 C36 92.3(4)
N3 Ir1 C36 85.0(4)
N1 Ir1 C36 97.4(4)
C28 Ir1 N2 90.5(3)
N3 Ir1 N2 100.4(3)
N1 Ir1 N2 77.4(3)
C36 Ir1 N2 174.3(3)
C28 Ir1 O1 177.1(3)
N3 Ir1 O1 95.7(3)
N1 Ir1 O1 90.2(3)
C36 Ir1 O1 85.9(3)
N2 Ir1 O1 91.6(3)
C64 Ir2 N5 93.5(3)
C64 Ir2 N7 80.8(3)
N5 Ir2 N7 174.0(3)
C64 Ir2 C72 92.4(4)
N5 Ir2 C72 96.8(4)
N7 Ir2 C72 85.1(4)
C64 Ir2 N6 90.2(3)
N5 Ir2 N6 78.3(3)
N7 Ir2 N6 100.1(3)
C72 Ir2 N6 174.6(3)
C64 Ir2 O4 175.2(3)
N5 Ir2 O4 90.0(3)
N7 Ir2 O4 95.8(3)
C72 Ir2 O4 83.9(4)
N6 Ir2 O4 93.8(3)
O6 S2 O5 117.1(5)
O6 S2 O4 114.3(5)
O5 S2 O4 115.0(5)
O6 S2 C71 103.4(7)
O5 S2 C71 105.6(6)
O4 S2 C71 98.3(6)
O2 S1 O3 115.4(5)
O2 S1 O1 114.4(4)
O3 S1 O1 114.9(4)
O2 S1 C35 103.4(6)
O3 S1 C35 104.7(6)
O1 S1 C35 101.8(6)
S1 O1 Ir1 128.0(4)
S2 O4 Ir2 124.4(5)
C1 N1 C5 117.9(8)
C1 N1 Ir1 123.9(6)
C5 N1 Ir1 117.7(6)
C10 N2 C6 118.1(8)
C10 N2 Ir1 126.1(6)
C6 N2 Ir1 115.5(6)
C19 N3 C23 117.5(8)
C19 N3 Ir1 126.8(7)
C23 N3 Ir1 115.7(6)
C24 N4 C25 117.8(8)
C37 N5 C41 118.0(8)
C37 N5 Ir2 124.9(7)
C41 N5 Ir2 116.4(6)
C42 N6 C46 119.3(9)
C42 N6 Ir2 114.1(6)
C46 N6 Ir2 126.4(7)
C59 N7 C55 118.7(9)
C59 N7 Ir2 116.3(6)
C55 N7 Ir2 125.0(7)
C60 N8 C61 117.4(8)
N1 C1 C2 122.8(9)
C1 C2 C3 120.1(9)
C2 C3 C4 116.6(9)
C2 C3 C11 123.2(8)
C4 C3 C11 120.2(9)
C5 C4 C3 120.3(9)
N1 C5 C4 121.9(8)
N1 C5 C6 115.0(8)
C4 C5 C6 123.0(9)
N2 C6 C7 121.1(8)
N2 C6 C5 114.0(8)
C7 C6 C5 124.8(8)
C6 C7 C8 121.6(8)
C9 C8 C7 115.9(9)
C9 C8 C15 122.9(9)
C7 C8 C15 121.2(9)
C8 C9 C10 122.1(8)
N2 C10 C9 121.2(8)
C14 C11 C13 110.4(10)
C14 C11 C12 108.6(9)
C13 C11 C12 108.9(9)
C14 C11 C3 110.4(8)
C13 C11 C3 108.4(8)
C12 C11 C3 110.0(8)
C18 C15 C17 115.5(12)
C18 C15 C8 111.8(10)
C17 C15 C8 110.0(9)
C18 C15 C16 103.1(12)
C17 C15 C16 107.9(10)
C8 C15 C16 108.1(9)
N3 C19 C20 123.0(10)
C19 C20 C21 119.1(10)
C22 C21 C20 119.9(9)
C21 C22 C23 117.4(9)
N3 C23 C22 123.0(9)
N3 C23 C24 113.4(8)
C22 C23 C24 123.5(8)
N4 C24 C28 125.9(8)
N4 C24 C23 119.9(8)
C28 C24 C23 114.2(8)
N4 C25 C26 120.4(8)
N4 C25 C29 116.3(8)
C26 C25 C29 123.3(9)
C27 C26 C25 121.4(9)
C26 C27 C28 119.3(9)
C27 C28 C24 115.2(8)
C27 C28 Ir1 130.1(7)
C24 C28 Ir1 114.7(7)
C34 C29 C30 117.4(9)
C34 C29 C25 122.2(9)
C30 C29 C25 120.4(9)
C31 C30 C29 120.7(11)
C32 C31 C30 122.0(11)
C31 C32 C33 117.4(10)
C34 C33 C32 120.6(11)
C33 C34 C29 121.9(11)
F3 C35 F1 107.9(11)
F3 C35 F2 110.2(12)
F1 C35 F2 107.0(13)
F3 C35 S1 110.9(10)
F1 C35 S1 110.7(10)
F2 C35 S1 110.1(9)
N5 C37 C38 122.8(9)
C37 C38 C39 121.5(9)
C40 C39 C38 115.9(8)
C40 C39 C47 121.7(9)
C38 C39 C47 122.4(9)
C39 C40 C41 120.7(9)
N5 C41 C40 121.0(8)
N5 C41 C42 115.8(8)
C40 C41 C42 123.1(8)
N6 C42 C43 120.3(8)
N6 C42 C41 114.9(8)
C43 C42 C41 124.7(8)
C42 C43 C44 121.2(8)
C45 C44 C43 116.9(9)
C45 C44 C51 123.4(8)
C43 C44 C51 119.7(8)
C44 C45 C46 120.7(9)
N6 C46 C45 121.4(9)
C39 C47 C50 109.7(9)
C39 C47 C48 112.2(10)
C50 C47 C48 110.0(10)
C39 C47 C49 106.8(8)
C50 C47 C49 107.7(11)
C48 C47 C49 110.2(10)
C44 C51 C53 109.9(10)
C44 C51 C54 110.8(9)
C53 C51 C54 111.3(10)
C44 C51 C52 110.0(8)
C53 C51 C52 107.7(10)
C54 C51 C52 107.0(10)
N7 C55 C56 122.2(11)
C55 C56 C57 119.3(11)
C58 C57 C56 117.8(10)
C59 C58 C57 118.8(11)
N7 C59 C58 123.2(9)
N7 C59 C60 113.8(8)
C58 C59 C60 122.9(10)
N8 C60 C64 127.5(9)
N8 C60 C59 119.3(8)
C64 C60 C59 113.2(9)
N8 C61 C62 120.6(8)
N8 C61 C65 117.4(8)
C62 C61 C65 121.8(9)
C63 C62 C61 119.7(9)
C62 C63 C64 121.5(8)
C63 C64 C60 113.0(8)
C63 C64 Ir2 131.2(7)
C60 C64 Ir2 115.8(7)
C66 C65 C70 118.5(9)
C66 C65 C61 120.8(9)
C70 C65 C61 120.7(8)
C67 C66 C65 122.2(10)
C66 C67 C68 118.9(10)
C69 C68 C67 120.5(10)
C68 C69 C70 118.6(11)
C69 C70 C65 121.3(10)
F4 C71 F5 108.3(13)
F4 C71 F6 106.4(11)
F5 C71 F6 107.7(12)
F4 C71 S2 113.3(10)
F5 C71 S2 111.9(9)
F6 C71 S2 109.0(10)

loop_
_geom_bond_atom_site_label_1
_geom_bond_atom_site_label_2
_geom_bond_distance
Ir1 C28 1.982(9)
Ir1 N3 2.037(8)
Ir1 N1 2.042(7)
Ir1 C36 2.072(10)
Ir1 N2 2.095(8)
Ir1 O1 2.245(6)
Ir2 C64 1.960(9)
Ir2 N5 2.023(7)
Ir2 N7 2.049(8)
Ir2 C72 2.060(10)
Ir2 N6 2.128(8)
Ir2 O4 2.266(7)
S2 O6 1.432(8)
S2 O5 1.435(7)
S2 O4 1.478(8)
S2 C71 1.814(13)
S1 O2 1.445(8)
S1 O3 1.453(7)
S1 O1 1.460(7)
S1 C35 1.810(13)
F1 C35 1.313(15)
F2 C35 1.365(18)
F3 C35 1.308(15)
F4 C71 1.272(14)
F5 C71 1.326(18)
F6 C71 1.345(15)
N1 C1 1.335(11)
N1 C5 1.347(11)
N2 C10 1.355(11)
N2 C6 1.373(11)
N3 C19 1.335(11)
N3 C23 1.368(11)
N4 C24 1.309(11)
N4 C25 1.347(11)
N5 C37 1.347(11)
N5 C41 1.351(11)
N6 C42 1.335(11)
N6 C46 1.353(12)
N7 C59 1.316(13)
N7 C55 1.327(12)
N8 C60 1.320(12)
N8 C61 1.350(12)
C1 C2 1.371(12)
C2 C3 1.380(13)
C3 C4 1.396(12)
C3 C11 1.568(13)
C4 C5 1.369(12)
C5 C6 1.460(12)
C6 C7 1.389(12)
C7 C8 1.395(13)
C8 C9 1.378(13)
C8 C15 1.513(13)
C9 C10 1.394(14)
C11 C14 1.490(15)
C11 C13 1.528(14)
C11 C12 1.560(15)
C15 C18 1.472(17)
C15 C17 1.511(16)
C15 C16 1.596(15)
C19 C20 1.353(13)
C20 C21 1.390(15)
C21 C22 1.376(13)
C22 C23 1.377(12)
C23 C24 1.505(12)
C24 C28 1.427(11)
C25 C26 1.394(12)
C25 C29 1.489(12)
C26 C27 1.372(13)
C27 C28 1.384(12)
C29 C34 1.377(14)
C29 C30 1.389(13)
C30 C31 1.381(14)
C31 C32 1.370(16)
C32 C33 1.396(15)
C33 C34 1.377(14)
C37 C38 1.370(13)
C38 C39 1.396(13)
C39 C40 1.384(12)
C39 C47 1.497(13)
C40 C41 1.426(12)
C41 C42 1.472(12)
C42 C43 1.390(12)
C43 C44 1.395(12)
C44 C45 1.356(13)
C44 C51 1.516(13)
C45 C46 1.388(14)
C47 C50 1.512(16)
C47 C48 1.513(15)
C47 C49 1.585(15)
C51 C53 1.517(15)
C51 C54 1.526(14)
C51 C52 1.530(15)
C55 C56 1.358(15)
C56 C57 1.384(17)
C57 C58 1.381(14)
C58 C59 1.355(13)
C59 C60 1.510(12)
C60 C64 1.413(12)
C61 C62 1.408(12)
C61 C65 1.497(12)
C62 C63 1.372(13)
C63 C64 1.403(13)
C65 C66 1.365(13)
C65 C70 1.392(13)
C66 C67 1.358(14)
C67 C68 1.406(16)
C68 C69 1.378(17)
C69 C70 1.384(14)
